data_1552054
loop_
_publ_author_name
'Vincent Guillerm'
'Lukasz J. Weselinski'
'Youssef Belmabkhout'
'Amy J. Cairns'
'Valerio D Elia'
'Lukasz Wojtas'
'Karim Adil'
'Mohamed Eddaoudi'

_publ_section_title
;
 Discovery and introduction of a (3,18)-connected net as an ideal
 blueprint for the design of metal-organic frameworks
;
_journal_name_full 'Nature Chemistry'
_journal_page_first 673
_journal_page_last 680
_journal_paper_doi 10.1038/nchem.1982
_journal_volume 6
_journal_year 2014
_chemical_formula_sum 'C162 H90 O47 Y9'
_chemical_formula_weight 3588.53
_space_group_IT_number 194
_space_group_name_Hall '-P 6c 2c'
_space_group_name_H-M_alt 'P 63/m m c'
_symmetry_cell_setting hexagonal
_symmetry_space_group_name_H-M 'P 63/m m c'
_atom_sites_solution_hydrogens geom
_atom_sites_solution_primary direct
_atom_sites_solution_secondary difmap
_cell_angle_alpha 90.00
_cell_angle_beta 90.00
_cell_angle_gamma 120.00
_cell_formula_units_Z 2
_cell_length_a 22.2055(11)
_cell_length_b 22.2055(11)
_cell_length_c 33.1729(17)
_cell_measurement_temperature 100(2)
_cell_volume 14165.6(12)
_computing_cell_refinement 'APEX2 (Bruker, 2010); SAINT (Bruker, 2009)'
_computing_data_collection 'APEX2 (Bruker, 2010)'
_computing_data_reduction 'SAINT (Bruker, 2009);XPREP(Sheldrick,2008)'
_computing_publication_material 'APEX2 (Bruker, 2010)'
_computing_structure_refinement 'SHELXL-97 (Sheldrick, 2008), OLEX2 (2009)'
_computing_structure_solution 'SHELXS-97 (Sheldrick, 2008)'
_diffrn_ambient_temperature 100(2)
_diffrn_measured_fraction_theta_full 0.965
_diffrn_measured_fraction_theta_max 0.965
_diffrn_measurement_device_type 'Bruker X8 PROSPECTOR APEX2 CCD'
_diffrn_measurement_method 'phi and omega scans'
_diffrn_radiation_monochromator 'Incoatec Quazar Multilayer Mirror'
_diffrn_radiation_source 'Incoatec I\mS microfocus X-ray source'
_diffrn_radiation_type CuK\a
_diffrn_radiation_wavelength 1.54178
_diffrn_reflns_av_R_equivalents 0.1066
_diffrn_reflns_av_sigmaI/netI 0.0804
_diffrn_reflns_limit_h_max 22
_diffrn_reflns_limit_h_min -25
_diffrn_reflns_limit_k_max 21
_diffrn_reflns_limit_k_min -20
_diffrn_reflns_limit_l_max 33
_diffrn_reflns_limit_l_min -35
_diffrn_reflns_number 37133
_diffrn_reflns_theta_full 65.06
_diffrn_reflns_theta_max 65.06
_diffrn_reflns_theta_min 3.52
_exptl_absorpt_coefficient_mu 2.734
_exptl_absorpt_correction_T_max 0.9225
_exptl_absorpt_correction_T_min 0.7530
_exptl_absorpt_correction_type multi-scan
_exptl_absorpt_process_details 'SADABS; (Sheldrick, 2003)'
_exptl_crystal_colour colorless
_exptl_crystal_density_diffrn 0.841
_exptl_crystal_density_method 'not measured'
_exptl_crystal_description plate
_exptl_crystal_F_000 3578
_exptl_crystal_size_max 0.11
_exptl_crystal_size_mid 0.08
_exptl_crystal_size_min 0.03
_platon_squeeze_details
;
;
_refine_diff_density_max 0.849
_refine_diff_density_min -0.722
_refine_diff_density_rms 0.101
_refine_ls_extinction_method none
_refine_ls_goodness_of_fit_ref 0.978
_refine_ls_hydrogen_treatment constr
_refine_ls_matrix_type full
_refine_ls_number_parameters 163
_refine_ls_number_reflns 4302
_refine_ls_number_restraints 46
_refine_ls_restrained_S_all 1.001
_refine_ls_R_factor_all 0.1102
_refine_ls_R_factor_gt 0.0735
_refine_ls_shift/su_max 0.000
_refine_ls_shift/su_mean 0.000
_refine_ls_structure_factor_coef Fsqd
_refine_ls_weighting_details 'calc w=1/[\s^2^(Fo^2^)+(0.1329P)^2^+0.0000P] where P=(Fo^2^+2Fc^2^)/3'
_refine_ls_weighting_scheme calc
_refine_ls_wR_factor_gt 0.1998
_refine_ls_wR_factor_ref 0.2153
_reflns_number_gt 2492
_reflns_number_total 4302
_reflns_threshold_expression >2sigma(I)
_cod_data_source_file nchem.1982-s2.cif
_cod_data_source_block gea-MOF-1_(KAUST_Mohamed_EDDAOUDI)
_cod_original_sg_symbol_H-M P63/mmc
_cod_database_code 1552054

loop_
_symmetry_equiv_pos_as_xyz
'x, y, z'
'-y, x-y, z'
'-x+y, -x, z'
'-x, -y, z+1/2'
'y, -x+y, z+1/2'
'x-y, x, z+1/2'
'y, x, -z'
'x-y, -y, -z'
'-x, -x+y, -z'
'-y, -x, -z+1/2'
'-x+y, y, -z+1/2'
'x, x-y, -z+1/2'
'-x, -y, -z'
'y, -x+y, -z'
'x-y, x, -z'
'x, y, -z-1/2'
'-y, x-y, -z-1/2'
'-x+y, -x, -z-1/2'
'-y, -x, z'
'-x+y, y, z'
'x, x-y, z'
'y, x, z-1/2'
'x-y, -y, z-1/2'
'-x, -x+y, z-1/2'

loop_
_atom_site_label
_atom_site_type_symbol
_atom_site_fract_x
_atom_site_fract_y
_atom_site_fract_z
_atom_site_U_iso_or_equiv
_atom_site_adp_type
_atom_site_occupancy
_atom_site_symmetry_multiplicity
_atom_site_calc_flag
_atom_site_refinement_flags
_atom_site_disorder_assembly
_atom_site_disorder_group
Y1 Y 0.609190(19) 0.390810(19) 0.315395(18) 0.0412(3) Uani 1 2 d S . .
O1 O 0.59994(17) 0.40006(17) 0.2500 0.0278(16) Uiso 1 4 d S . .
O3 O 0.72255(11) 0.4451(2) 0.29076(12) 0.0231(10) Uiso 1 2 d S . .
O8 O 0.4531(2) 0.7762(2) 0.63026(10) 0.0524(11) Uani 1 1 d D . .
C10B C 0.4821(4) 0.7411(2) 0.5699(3) 0.051(5) Uiso 0.50 2 d SPD . 2
C18B C 0.4577(6) 0.7288(3) 0.6126(4) 0.051(7) Uiso 0.50 2 d SPDU . 2
C26B C 0.5758(9) 0.5782(9) 0.3580(5) 0.094(6) Uiso 0.50 1 d PD . 2
H26B H 0.5445 0.5303 0.3630 0.113 Uiso 0.50 1 calc PR . 2
C36B C 0.6334(8) 0.6004(7) 0.3334(5) 0.073(4) Uiso 0.50 1 d PD . 2
C39 C 0.5215(5) 0.8129(4) 0.5561(4) 0.080(5) Uiso 0.50 1 d PD . 1
H39 H 0.5116 0.8455 0.5686 0.096 Uiso 0.50 1 calc PR . 1
C11B C 0.6191(11) 0.8095(5) 0.3709(5) 0.049(5) Uiso 0.50 2 d SPD . 2
H11B H 0.6428 0.8214 0.3458 0.058 Uiso 0.50 2 calc SPR . 2
C14B C 0.6004(8) 0.7483(6) 0.3908(3) 0.050(3) Uiso 0.50 1 d PD . 2
C23B C 0.6153(8) 0.6991(7) 0.3694(4) 0.061(4) Uiso 0.50 1 d PD . 2
C27B C 0.5532(7) 0.7766(4) 0.4486(5) 0.047(4) Uiso 0.50 2 d SPD . 2
C34B C 0.5293(7) 0.7646(3) 0.4910(5) 0.042(4) Uiso 0.50 2 d SPD . 2
C43B C 0.5726(8) 0.7333(7) 0.4296(3) 0.062(4) Uiso 0.50 1 d PD . 2
H43B H 0.5670 0.6931 0.4432 0.074 Uiso 0.50 1 calc PR . 2
C1B C 0.6791(9) 0.6691(7) 0.3245(4) 0.077(5) Uiso 0.50 1 d PD . 2
H1B H 0.7160 0.6809 0.3060 0.093 Uiso 0.50 1 calc PR . 2
O6 O 0.6667 0.3333 0.3294(2) 0.0189(16) Uiso 1 6 d S . .
C3B C 0.6712(8) 0.7214(7) 0.3426(4) 0.064(4) Uiso 0.50 1 d PD . 2
H3B H 0.7020 0.7692 0.3371 0.076 Uiso 0.50 1 calc PR . 2
C6B C 0.5664(11) 0.6299(9) 0.3748(5) 0.096(6) Uiso 0.50 1 d PD . 2
H6B H 0.5259 0.6176 0.3902 0.115 Uiso 0.50 1 calc PR . 2
Y2 Y 0.7591(10) 0.53721(8) 0.2500 0.068(4) Uani 0.50 2 d SP . .
C4 C 0.5149(6) 0.7044(6) 0.5106(4) 0.067(4) Uiso 0.50 1 d PD . 2
H4 H 0.5203 0.6699 0.4967 0.081 Uiso 0.50 1 calc PR . 2
C5 C 0.5521(6) 0.8284(7) 0.5183(4) 0.076(5) Uiso 0.50 1 d PD . 1
H5 H 0.5636 0.8716 0.5062 0.092 Uiso 0.50 1 calc PR . 1
C2 C 0.4928(5) 0.6932(7) 0.5500(4) 0.062(4) Uiso 0.50 1 d PD . 2
H2 H 0.4849 0.6521 0.5634 0.075 Uiso 0.50 1 calc PR . 2
O2B O 0.5914(6) 0.4811(6) 0.3186(3) 0.086(3) Uiso 0.50 1 d PD . 2
C7B C 0.6363(9) 0.5413(7) 0.3132(5) 0.096(6) Uiso 0.50 1 d PD . 2
O5B O 0.6900(7) 0.5546(8) 0.2955(4) 0.098(5) Uiso 0.50 1 d PD . 2
O2A O 0.6417(6) 0.5080(5) 0.3035(3) 0.065(3) Uiso 0.50 1 d PD . 1
C7A C 0.6865(8) 0.5677(7) 0.3082(6) 0.074(6) Uiso 0.50 1 d PD . 1
O5A O 0.7480(6) 0.5884(7) 0.2982(4) 0.097(4) Uiso 0.50 1 d PD . 1
C36A C 0.6762(7) 0.6175(5) 0.3338(4) 0.049(3) Uiso 0.50 1 d PD . 1
C26A C 0.6209(8) 0.5913(8) 0.3599(4) 0.057(4) Uiso 0.50 1 d P . 1
H26A H 0.5925 0.5425 0.3635 0.068 Uiso 0.50 1 calc PR . 1
C6A C 0.6072(7) 0.6365(6) 0.3808(4) 0.054(4) Uiso 0.50 1 d PD . 1
H6A H 0.5677 0.6179 0.3980 0.065 Uiso 0.50 1 calc PR . 1
C3A C 0.7073(7) 0.7335(8) 0.3525(4) 0.058(4) Uiso 0.50 1 d PD . 1
H3A H 0.7384 0.7821 0.3501 0.070 Uiso 0.50 1 calc PR . 1
C1A C 0.7198(7) 0.6881(6) 0.3312(4) 0.056(4) Uiso 0.50 1 d PD . 1
H1A H 0.7595 0.7057 0.3142 0.067 Uiso 0.50 1 calc PR . 1
C23A C 0.6493(6) 0.7092(6) 0.3777(3) 0.049(3) Uiso 0.50 1 d PD . 1
C14A C 0.6348(7) 0.7623(6) 0.3977(4) 0.045(3) Uiso 0.50 1 d PD . 1
C43A C 0.6082(6) 0.7493(6) 0.4366(4) 0.049(3) Uiso 0.50 1 d PD . 1
H43A H 0.5989 0.7077 0.4499 0.058 Uiso 0.50 1 calc PR . 1
C27A C 0.5950(6) 0.7975(3) 0.4561(4) 0.042(4) Uiso 0.50 2 d SPD . 1
C34A C 0.5664(7) 0.7832(3) 0.4978(4) 0.041(4) Uiso 0.50 2 d SPD . 1
C11A C 0.6493(11) 0.8246(6) 0.3792(6) 0.057(6) Uiso 0.50 2 d SPD . 1
H11A H 0.6696 0.8348 0.3531 0.069 Uiso 0.50 2 calc SPR . 1
C10A C 0.5046(4) 0.7523(2) 0.5764(3) 0.041(4) Uiso 0.50 2 d SPD . 1
C18A C 0.4728(6) 0.7364(3) 0.6169(3) 0.027(5) Uiso 0.50 2 d SPDU . 1

loop_
_atom_site_aniso_label
_atom_site_aniso_U_11
_atom_site_aniso_U_22
_atom_site_aniso_U_33
_atom_site_aniso_U_23
_atom_site_aniso_U_13
_atom_site_aniso_U_12
Y1 0.0613(5) 0.0613(5) 0.0123(4) -0.00106(15) 0.00106(15) 0.0391(5)
O8 0.076(3) 0.057(3) 0.019(2) 0.0044(17) 0.0068(19) 0.030(2)
Y2 0.126(11) 0.0421(8) 0.0238(7) 0.000 0.000 0.033(2)

loop_
_atom_type_symbol
_atom_type_description
_atom_type_scat_dispersion_real
_atom_type_scat_dispersion_imag
_atom_type_scat_source
C C 0.0181 0.0091 'International Tables Vol C Tables 4.2.6.8 and 6.1.1.4'
H H 0.0000 0.0000 'International Tables Vol C Tables 4.2.6.8 and 6.1.1.4'
O O 0.0492 0.0322 'International Tables Vol C Tables 4.2.6.8 and 6.1.1.4'
Y Y -0.2670 2.0244 'International Tables Vol C Tables 4.2.6.8 and 6.1.1.4'

loop_
_geom_angle_atom_site_label_1
_geom_angle_atom_site_label_2
_geom_angle_atom_site_label_3
_geom_angle
_geom_angle_site_symmetry_1
_geom_angle_site_symmetry_3
O1 Y1 O2B 84.1(3) . .
O1 Y1 O2B 84.1(3) . 19_665
O2B Y1 O2B 42.3(6) . 19_665
O1 Y1 O6 111.2(2) . .
O2B Y1 O6 154.4(3) . .
O2B Y1 O6 154.4(3) 19_665 .
O1 Y1 O8 140.98(11) . 15_656
O2B Y1 O8 77.3(3) . 15_656
O2B Y1 O8 103.3(3) 19_665 15_656
O6 Y1 O8 78.16(17) . 15_656
O1 Y1 O8 140.98(11) . 9_656
O2B Y1 O8 103.3(3) . 9_656
O2B Y1 O8 77.3(3) 19_665 9_656
O6 Y1 O8 78.16(17) . 9_656
O8 Y1 O8 77.3(2) 15_656 9_656
O1 Y1 O3 74.50(13) . .
O2B Y1 O3 100.6(3) . .
O2B Y1 O3 139.4(3) 19_665 .
O6 Y1 O3 66.11(12) . .
O8 Y1 O3 75.67(14) 15_656 .
O8 Y1 O3 138.64(14) 9_656 .
O1 Y1 O3 74.49(13) . 2_655
O2B Y1 O3 139.4(3) . 2_655
O2B Y1 O3 100.6(3) 19_665 2_655
O6 Y1 O3 66.11(12) . 2_655
O8 Y1 O3 138.64(14) 15_656 2_655
O8 Y1 O3 75.67(14) 9_656 2_655
O3 Y1 O3 106.1(2) . 2_655
O1 Y1 O2A 73.9(3) . 19_665
O2B Y1 O2A 67.6(4) . 19_665
O2B Y1 O2A 27.3(3) 19_665 19_665
O6 Y1 O2A 135.2(3) . 19_665
O8 Y1 O2A 127.0(3) 15_656 19_665
O8 Y1 O2A 73.9(3) 9_656 19_665
O3 Y1 O2A 147.2(3) . 19_665
O3 Y1 O2A 73.4(3) 2_655 19_665
O1 Y1 O2A 73.9(3) . .
O2B Y1 O2A 27.3(3) . .
O2B Y1 O2A 67.6(4) 19_665 .
O6 Y1 O2A 135.2(3) . .
O8 Y1 O2A 73.9(3) 15_656 .
O8 Y1 O2A 127.0(3) 9_656 .
O3 Y1 O2A 73.4(3) . .
O3 Y1 O2A 147.2(3) 2_655 .
O2A Y1 O2A 89.5(5) 19_665 .
O1 Y1 Y1 98.06(14) . 3_665
O2B Y1 Y1 128.8(3) . 3_665
O2B Y1 Y1 170.7(3) 19_665 3_665
O6 Y1 Y1 32.07(6) . 3_665
O8 Y1 Y1 69.43(10) 15_656 3_665
O8 Y1 Y1 105.83(10) 9_656 3_665
O3 Y1 Y1 34.70(9) . 3_665
O3 Y1 Y1 88.69(9) 2_655 3_665
O2A Y1 Y1 161.7(3) 19_665 3_665
O2A Y1 Y1 104.2(3) . 3_665
O1 Y1 Y1 98.06(14) . 2_655
O2B Y1 Y1 170.7(3) . 2_655
O2B Y1 Y1 128.8(3) 19_665 2_655
O6 Y1 Y1 32.07(6) . 2_655
O8 Y1 Y1 105.83(10) 15_656 2_655
O8 Y1 Y1 69.43(10) 9_656 2_655
O3 Y1 Y1 88.69(9) . 2_655
O3 Y1 Y1 34.70(9) 2_655 2_655
O2A Y1 Y1 104.2(3) 19_665 2_655
O2A Y1 Y1 161.7(3) . 2_655
Y1 Y1 Y1 60.0 3_665 2_655
Y1 O1 Y1 161.4(3) . 16_556
Y2 O3 Y1 119.3(6) 20_655 3_665
Y2 O3 Y1 130.1(6) . 3_665
Y2 O3 Y1 130.1(6) 20_655 .
Y2 O3 Y1 119.3(6) . .
Y1 O3 Y1 110.60(17) 3_665 .
C18A O8 Y1 138.2(5) . 14_566
C18A O8 Y1 138.2(5) 21_565 14_566
C18B O8 Y1 135.3(5) . 14_566
C2 C10B C2 119.3(15) 21_565 .
C2 C10B C18B 120.4(7) 21_565 .
C2 C10B C18B 120.4(7) . .
O8 C18B O8 123.6(11) 21_565 .
O8 C18B C10B 117.8(5) 21_565 .
O8 C18B C10B 117.8(5) . .
C36B C26B C6B 116.0(17) . .
C36B C26B H26B 122.0 . .
C6B C26B H26B 122.0 . .
C1B C36B C26B 124.0(14) . .
C1B C36B C7B 122.7(13) . .
C26B C36B C7B 112.9(13) . .
C10A C39 C5 123.0(14) . .
C10A C39 H39 118.5 . .
C5 C39 H39 118.5 . .
C14B C11B C14B 113.9(15) 21_565 .
C14B C11B H11B 123.1 21_565 .
C14B C11B H11B 123.1 . .
C11B C14B C43B 123.9(12) . .
C11B C14B C23B 115.7(10) . .
C43B C14B C23B 120.3(9) . .
C6B C23B C3B 122.7(12) . .
C6B C23B C14B 114.9(12) . .
C3B C23B C14B 122.2(11) . .
C43B C27B C43B 116.3(16) . 21_565
C43B C27B C34B 121.0(8) . .
C43B C27B C34B 121.0(8) 21_565 .
C4 C34B C4 118.1(18) 21_565 .
C4 C34B C27B 120.8(9) 21_565 .
C4 C34B C27B 120.8(9) . .
C27B C43B C14B 120.5(13) . .
C27B C43B H43B 119.8 . .
C14B C43B H43B 119.8 . .
C36B C1B C3B 120.0(14) . .
C36B C1B H1B 120.0 . .
C3B C1B H1B 120.0 . .
Y1 O6 Y1 115.87(11) 2_655 3_665
Y1 O6 Y1 115.87(11) 2_655 .
Y1 O6 Y1 115.87(11) 3_665 .
C1B C3B C23B 116.0(13) . .
C1B C3B H3B 122.0 . .
C23B C3B H3B 122.0 . .
C23B C6B C26B 120.8(18) . .
C23B C6B H6B 119.6 . .
C26B C6B H6B 119.6 . .
Y2 Y2 O5A 113.5(7) 20_655 16_556
Y2 Y2 O5A 113.5(7) 20_655 .
O5A Y2 O5A 102.6(9) 16_556 .
Y2 Y2 O3 84.6(5) 20_655 16_556
O5A Y2 O3 86.9(4) 16_556 16_556
O5A Y2 O3 152.8(8) . 16_556
Y2 Y2 O3 84.6(5) 20_655 .
O5A Y2 O3 152.8(8) 16_556 .
O5A Y2 O3 86.9(4) . .
O3 Y2 O3 74.3(2) 16_556 .
Y2 Y2 O5A 56.6(6) 20_655 20_655
O5A Y2 O5A 124.3(7) 16_556 20_655
O5A Y2 O5A 56.9(7) . 20_655
O3 Y2 O5A 136.4(9) 16_556 20_655
O3 Y2 O5A 82.3(5) . 20_655
Y2 Y2 O5A 56.6(6) 20_655 11_655
O5A Y2 O5A 56.9(7) 16_556 11_655
O5A Y2 O5A 124.3(7) . 11_655
O3 Y2 O5A 82.3(5) 16_556 11_655
O3 Y2 O5A 136.4(9) . 11_655
O5A Y2 O5A 90.6(9) 20_655 11_655
Y2 Y2 O5B 138.2(5) 20_655 .
O5A Y2 O5B 98.1(9) 16_556 .
O5A Y2 O5B 29.0(5) . .
O3 Y2 O5B 125.2(8) 16_556 .
O3 Y2 O5B 77.9(5) . .
O5A Y2 O5B 83.4(5) 20_655 .
O5A Y2 O5B 144.1(6) 11_655 .
Y2 Y2 O5B 138.2(5) 20_655 16_556
O5A Y2 O5B 29.0(5) 16_556 16_556
O5A Y2 O5B 98.1(9) . 16_556
O3 Y2 O5B 77.9(5) 16_556 16_556
O3 Y2 O5B 125.2(8) . 16_556
O5A Y2 O5B 144.1(6) 20_655 16_556
O5A Y2 O5B 83.4(5) 11_655 16_556
O5B Y2 O5B 81.2(10) . 16_556
Y2 Y2 O5B 35.7(4) 20_655 20_655
O5A Y2 O5B 135.1(8) 16_556 20_655
O5A Y2 O5B 79.5(6) . 20_655
O3 Y2 O5B 111.6(8) 16_556 20_655
O3 Y2 O5B 71.3(5) . 20_655
O5A Y2 O5B 24.9(4) 20_655 20_655
O5A Y2 O5B 84.5(8) 11_655 20_655
O5B Y2 O5B 102.5(7) . 20_655
O5B Y2 O5B 163.4(7) 16_556 20_655
Y2 Y2 O5B 35.7(4) 20_655 11_655
O5A Y2 O5B 79.5(6) 16_556 11_655
O5A Y2 O5B 135.1(8) . 11_655
O3 Y2 O5B 71.3(5) 16_556 11_655
O3 Y2 O5B 111.6(8) . 11_655
O5A Y2 O5B 84.5(8) 20_655 11_655
O5A Y2 O5B 24.9(4) 11_655 11_655
O5B Y2 O5B 163.4(7) . 11_655
O5B Y2 O5B 102.4(7) 16_556 11_655
O5B Y2 O5B 69.5(8) 20_655 11_655
Y2 Y2 C7A 134.1(5) 20_655 16_556
O5A Y2 C7A 23.8(5) 16_556 16_556
O5A Y2 C7A 99.1(9) . 16_556
O3 Y2 C7A 79.4(5) 16_556 16_556
O3 Y2 C7A 130.3(7) . 16_556
O5A Y2 C7A 141.2(5) 20_655 16_556
O5A Y2 C7A 78.6(5) 11_655 16_556
O5B Y2 C7A 84.2(7) . 16_556
O5B Y2 C7A 5.2(5) 16_556 16_556
O5B Y2 C7A 158.5(5) 20_655 16_556
O5B Y2 C7A 98.4(4) 11_655 16_556
C2 C4 C34B 120.9(15) . .
C2 C4 H4 119.5 . .
C34B C4 H4 119.5 . .
C34A C5 C39 122.0(15) . .
C34A C5 H5 119.0 . .
C39 C5 H5 119.0 . .
C10B C2 C4 120.2(13) . .
C10B C2 H2 119.9 . .
C4 C2 H2 119.9 . .
C7B O2B O2B 163.6(11) . 19_665
C7B O2B Y1 124.2(11) . .
O2B O2B Y1 68.9(3) 19_665 .
O2B C7B O5B 120.1(15) . .
O2B C7B C36B 121.4(14) . .
O5B C7B C36B 117.8(15) . .
C7B O5B Y2 156.5(14) . .
C7B O5B Y2 159.9(13) . 20_655
C7A O2A Y1 145.1(11) . .
O2A C7A O5A 121.3(13) . .
O2A C7A C36A 122.5(13) . .
O5A C7A C36A 115.0(13) . .
O2A C7A Y2 84.4(9) . .
C36A C7A Y2 152.3(10) . .
C7A O5A Y2 114.7(12) . .
C7A O5A Y2 123.4(12) . 20_655
C26A C36A C1A 119.7(12) . .
C26A C36A C7A 118.6(11) . .
C1A C36A C7A 121.6(12) . .
C36A C26A C6A 119.1(13) . .
C36A C26A H26A 120.4 . .
C6A C26A H26A 120.4 . .
C26A C6A C23A 122.6(13) . .
C26A C6A H6A 118.7 . .
C23A C6A H6A 118.7 . .
C1A C3A C23A 120.7(13) . .
C1A C3A H3A 119.6 . .
C23A C3A H3A 119.6 . .
C3A C1A C36A 121.4(13) . .
C3A C1A H1A 119.3 . .
C36A C1A H1A 119.3 . .
C3A C23A C6A 116.2(12) . .
C3A C23A C14A 118.3(11) . .
C6A C23A C14A 125.5(11) . .
C43A C14A C11A 118.5(13) . .
C43A C14A C23A 118.6(9) . .
C11A C14A C23A 122.9(10) . .
C14A C43A C27A 120.1(12) . .
C14A C43A H43A 119.9 . .
C27A C43A H43A 119.9 . .
C43A C27A C43A 120.4(15) . 21_565
C43A C27A C34A 119.8(8) . .
C43A C27A C34A 119.8(8) 21_565 .
C5 C34A C5 115.4(17) 21_565 .
C5 C34A C27A 122.3(9) 21_565 .
C5 C34A C27A 122.3(9) . .
C14A C11A C14A 122.3(17) . 21_565
C14A C11A H11A 118.8 . .
C14A C11A H11A 118.8 21_565 .
C39 C10A C39 114.4(14) 21_565 .
C39 C10A C18A 122.8(7) 21_565 .
C39 C10A C18A 122.8(7) . .
C39 C10A C18A 122.8(7) 21_565 21_565
C39 C10A C18A 122.8(7) . 21_565
O8 C18A O8 124.2(9) . 21_565
C18A C18A C10A 0(10) 21_565 .
O8 C18A C10A 116.8(4) . .
O8 C18A C10A 116.8(4) 21_565 .

loop_
_geom_bond_atom_site_label_1
_geom_bond_atom_site_label_2
_geom_bond_distance
_geom_bond_site_symmetry_2
Y1 O1 2.1983(12) .
Y1 O2B 2.232(12) .
Y1 O2B 2.233(12) 19_665
Y1 O6 2.2591(16) .
Y1 O8 2.312(4) 15_656
Y1 O8 2.312(4) 9_656
Y1 O3 2.329(2) .
Y1 O3 2.329(2) 2_655
Y1 O2A 2.361(10) 19_665
Y1 O2A 2.361(10) .
O1 Y1 2.1984(12) 16_556
O3 Y2 2.238(5) 20_655
O3 Y2 2.238(5) .
O3 Y1 2.329(2) 3_665
O8 C18A 1.247(6) .
O8 C18A 1.247(6) 21_565
O8 C18B 1.251(7) .
O8 Y1 2.312(4) 14_566
C10B C2 1.369(15) 21_565
C10B C2 1.369(15) .
C10B C18B 1.494(10) .
C18B O8 1.251(7) 21_565
C26B C36B 1.382(10) .
C26B C6B 1.382(10) .
C26B H26B 0.9500 .
C36B C1B 1.378(9) .
C36B C7B 1.504(9) .
C39 C10A 1.378(5) .
C39 C5 1.385(5) .
C39 H39 0.9500 .
C11B C14B 1.375(9) 21_565
C11B C14B 1.375(9) .
C11B H11B 0.9500 .
C14B C43B 1.395(9) .
C14B C23B 1.472(9) .
C23B C6B 1.38(2) .
C23B C3B 1.401(9) .
C27B C43B 1.386(7) .
C27B C43B 1.386(7) 21_565
C27B C34B 1.48(2) .
C34B C4 1.374(9) 21_565
C34B C4 1.374(9) .
C43B H43B 0.9500 .
C1B C3B 1.394(9) .
C1B H1B 0.9500 .
O6 Y1 2.2590(16) 2_655
O6 Y1 2.2590(16) 3_665
C3B H3B 0.9500 .
C6B H6B 0.9500 .
Y2 Y2 0.42(4) 20_655
Y2 O5A 2.046(15) 16_556
Y2 O5A 2.046(15) .
Y2 O3 2.238(5) 16_556
Y2 O5A 2.247(17) 20_655
Y2 O5A 2.247(17) 11_655
Y2 O5B 2.32(2) .
Y2 O5B 2.32(2) 16_556
Y2 O5B 2.65(2) 20_655
Y2 O5B 2.65(2) 11_655
Y2 C7A 2.81(2) 16_556
C4 C2 1.374(18) .
C4 H4 0.9500 .
C5 C34A 1.376(5) .
C5 H5 0.9500 .
C2 H2 0.9500 .
O2B C7B 1.217(12) .
O2B O2B 1.61(2) 19_665
C7B O5B 1.224(12) .
O5B Y2 2.65(2) 20_655
O2A C7A 1.206(14) .
C7A O5A 1.247(15) .
C7A C36A 1.500(9) .
O5A Y2 2.247(17) 20_655
C36A C26A 1.37(2) .
C36A C1A 1.372(9) .
C26A C6A 1.373(18) .
C26A H26A 0.9500 .
C6A C23A 1.408(9) .
C6A H6A 0.9500 .
C3A C1A 1.369(17) .
C3A C23A 1.399(9) .
C3A H3A 0.9500 .
C1A H1A 0.9500 .
C23A C14A 1.520(16) .
C14A C43A 1.386(16) .
C14A C11A 1.398(9) .
C43A C27A 1.402(8) .
C43A H43A 0.9500 .
C27A C43A 1.402(8) 21_565
C27A C34A 1.49(2) .
C34A C5 1.376(5) 21_565
C11A C14A 1.398(9) 21_565
C11A H11A 0.9500 .
C10A C39 1.378(5) 21_565
C10A C18A 1.475(9) .
C10A C18A 1.475(9) 21_565
C18A C18A 0.00(4) 21_565
C18A O8 1.247(6) 21_565

loop_
_platon_squeeze_void_nr
_platon_squeeze_void_average_x
_platon_squeeze_void_average_y
_platon_squeeze_void_average_z
_platon_squeeze_void_volume
_platon_squeeze_void_count_electrons
_platon_squeeze_void_content
1 -0.039 -0.028 -0.004 7891 2109 ' '
